data_1529825
loop_
_publ_author_name
'Ducourant, M.B.'
'Jumas, J.C.'
'Mascherpa, G.'
'Fourcade, R.'

_publ_section_title
;
 Coordination 9 de l'antimoine III. Structure cristalline de Rb Sb Br F3
;
_journal_name_full 'Revue de Chimie Minerale'
_journal_page_first 76
_journal_page_last 82
_journal_volume 14
_journal_year 1977
_chemical_formula_sum 'Br F3 Rb Sb'
_chemical_name_systematic 'Rb Sb Br F3'
_space_group_IT_number 2
_symmetry_space_group_name_Hall '-P 1'
_symmetry_space_group_name_H-M 'P -1'
_cell_angle_alpha 100.5
_cell_angle_beta 109.96
_cell_angle_gamma 103.68
_cell_formula_units_Z 2
_cell_length_a 7.72
_cell_length_b 4.448
_cell_length_c 8.906
_cell_volume 267.466
_citation_journal_id_ASTM RVCMA8
_cod_data_source_file Ducourant_RVCMA8_1977_191.cif
_cod_data_source_block Br1F3Rb1Sb1
_cod_original_cell_volume 267.4659
_cod_original_formula_sum 'Br1 F3 Rb1 Sb1'
_cod_database_code 1529825

loop_
_symmetry_equiv_pos_as_xyz
x,y,z
-x,-y,-z

loop_
_atom_site_label
_atom_site_type_symbol
_atom_site_fract_x
_atom_site_fract_y
_atom_site_fract_z
_atom_site_occupancy
_atom_site_U_iso_or_equiv
Br1 Br-1 0.7687 0.4343 0.0704 1 0.0
F3 F-1 0.435 0.403 0.32 1 0.0
Rb1 Rb+1 0.6864 0.0097 0.3447 1 0.0
Sb1 Sb+3 0.1626 0.3091 0.2099 1 0.0
F2 F-1 0.125 0.306 0.415 1 0.0
F1 F-1 0.236 0.764 0.301 1 0.0
